data_4335634
loop_
_publ_author_name
'Constantinos C. Stoumpos'
'Christos D. Malliakas'
'Mercouri G. Kanatzidis'

_publ_contact_author_address
;
   Department of Chemistry
     2145 Sheridan Road
   Northwestern University
   Evanston, IL 60208-3113
           USA
;
_publ_contact_author_email m-kanatzidis@northwestern.edu
_publ_contact_author_fax 847-491-5937
_publ_contact_author_name 'Mercouri G. Kanatzidis'
_publ_contact_author_phone 847-467-1541
_publ_section_title
;
 Semiconducting Tin and Lead Iodide Perovskites with Organic Cations:
 Phase Transitions, High Mobilities, and Near-Infrared Photoluminescent
 Properties
;
_journal_name_full 'Inorganic Chemistry'
_journal_page_first 9019
_journal_page_last 9038
_journal_paper_doi 10.1021/ic401215x
_journal_volume 52
_journal_year 2013
_chemical_formula_moiety CH3NH3PbI3
_chemical_formula_sum 'C H6 I3 N Pb'
_chemical_formula_weight 619.96
_chemical_name_common alpha-Methylammonium_Lead_Iodide
_chemical_name_systematic
; 
 ? 
;
_space_group_IT_number 99
_symmetry_cell_setting tetragonal
_symmetry_space_group_name_Hall 'P 4 -2'
_symmetry_space_group_name_H-M 'P 4 m m'
_atom_sites_solution_hydrogens none
_atom_sites_solution_primary direct
_atom_sites_solution_secondary difmap
_audit_creation_method SHELXL-97
_cell_angle_alpha 90.00
_cell_angle_beta 90.00
_cell_angle_gamma 90.00
_cell_formula_units_Z 1
_cell_length_a 6.3115(2)
_cell_length_b 6.3115(2)
_cell_length_c 6.3161(2)
_cell_measurement_reflns_used 2873
_cell_measurement_temperature 400(2)
_cell_measurement_theta_max 28.94
_cell_measurement_theta_min 3.22
_cell_volume 251.602(14)
_computing_cell_refinement 'STOE X-AREA'
_computing_data_collection 'STOE X-AREA'
_computing_data_reduction 'STOE X-RED'
_computing_structure_refinement 'SHELXL-97 (Sheldrick, 2008)'
_computing_structure_solution 'SHELXS-97 (Sheldrick, 2008)'
_diffrn_ambient_temperature 400(2)
_diffrn_detector 'image plate (34 cm diameter)'
_diffrn_detector_area_resol_mean 6.67
_diffrn_detector_type STOE
_diffrn_measured_fraction_theta_full 0.982
_diffrn_measured_fraction_theta_max 0.982
_diffrn_measurement_device '2-circle goniometer'
_diffrn_measurement_device_type 'STOE IPDS 2'
_diffrn_measurement_method 'rotation method'
_diffrn_radiation_collimation '0.5 mm diameter, monocapillary'
_diffrn_radiation_monochromator 'plane graphite'
_diffrn_radiation_polarisn_norm 0
_diffrn_radiation_type 'Mo K\a'
_diffrn_radiation_wavelength 0.71073
_diffrn_reflns_av_R_equivalents 0.0700
_diffrn_reflns_av_sigmaI/netI 0.0296
_diffrn_reflns_limit_h_max 7
_diffrn_reflns_limit_h_min -7
_diffrn_reflns_limit_k_max 6
_diffrn_reflns_limit_k_min -6
_diffrn_reflns_limit_l_max 7
_diffrn_reflns_limit_l_min -7
_diffrn_reflns_number 1628
_diffrn_reflns_theta_full 24.92
_diffrn_reflns_theta_max 24.92
_diffrn_reflns_theta_min 3.23
_diffrn_source 'sealed x-ray tube, 12 x 0.4 mm long-fine focus'
_diffrn_source_current 30
_diffrn_source_power 1.50
_diffrn_source_voltage 50
_exptl_absorpt_coefficient_mu 25.884
_exptl_absorpt_correction_T_max 0.4362
_exptl_absorpt_correction_T_min 0.2856
_exptl_absorpt_correction_type integration
_exptl_crystal_colour black
_exptl_crystal_density_diffrn 4.092
_exptl_crystal_description 'rhombic dodecahedron'
_exptl_crystal_F_000 260
_exptl_crystal_size_max 0.035
_exptl_crystal_size_mid 0.022
_exptl_crystal_size_min 0.017
_refine_diff_density_max 1.871
_refine_diff_density_min -2.008
_refine_diff_density_rms 0.410
_refine_ls_abs_structure_details 'Flack H D (1983), Acta Cryst. A39, 876-881'
_refine_ls_abs_structure_Flack 0.00
_refine_ls_extinction_coef 0.016(2)
_refine_ls_extinction_expression Fc^*^=kFc[1+0.001xFc^2^\l^3^/sin(2\q)]^-1/4^
_refine_ls_extinction_method SHELXL
_refine_ls_goodness_of_fit_ref 1.176
_refine_ls_hydrogen_treatment none
_refine_ls_matrix_type full
_refine_ls_number_parameters 19
_refine_ls_number_reflns 300
_refine_ls_number_restraints 2
_refine_ls_restrained_S_all 1.172
_refine_ls_R_factor_all 0.0417
_refine_ls_R_factor_gt 0.0417
_refine_ls_shift/su_max 0.004
_refine_ls_shift/su_mean 0.001
_refine_ls_structure_factor_coef Fsqd
_refine_ls_weighting_details 'calc w=1/[\s^2^(Fo^2^)+(0.0800P)^2^+0.0000P] where P=(Fo^2^+2Fc^2^)/3'
_refine_ls_weighting_scheme calc
_refine_ls_wR_factor_gt 0.0981
_refine_ls_wR_factor_ref 0.0981
_reflns_number_gt 300
_reflns_number_total 300
_reflns_threshold_expression >2sigma(I)
_cod_data_source_file ic401215x_si_002_4.cif
_cod_data_source_block 3_400k
_cod_original_cell_volume 251.60(2)
_cod_database_code 4335634

loop_
_symmetry_equiv_pos_as_xyz
'x, y, z'
'-x, -y, z'
'-y, x, z'
'y, -x, z'
'x, -y, z'
'-x, y, z'
'-y, -x, z'
'y, x, z'

loop_
_atom_site_label
_atom_site_type_symbol
_atom_site_fract_x
_atom_site_fract_y
_atom_site_fract_z
_atom_site_U_iso_or_equiv
_atom_site_adp_type
_atom_site_occupancy
_atom_site_symmetry_multiplicity
_atom_site_calc_flag
_atom_site_refinement_flags
Pb Pb 0.5000 0.5000 0.50813(15) 0.04647(17) Uani 1 8 d S
I1 I 0.5000 0.0000 0.5122(17) 0.1320(8) Uani 1 4 d S
I2 I 0.5000 0.5000 -0.0006(5) 0.1315(12) Uani 1 8 d S
C C 0.0000 0.0000 -0.101(5) 0.116(18) Uiso 1 8 d SD
N N 0.0000 0.0000 0.118(7) 0.30(9) Uiso 1 8 d SD

loop_
_atom_site_aniso_label
_atom_site_aniso_U_11
_atom_site_aniso_U_22
_atom_site_aniso_U_33
_atom_site_aniso_U_23
_atom_site_aniso_U_13
_atom_site_aniso_U_12
Pb 0.0468(3) 0.0468(3) 0.0459(4) 0.000 0.000 0.000
I1 0.181(2) 0.0365(7) 0.1783(17) 0.000 0.000 0.000
I2 0.1814(18) 0.1814(18) 0.0316(10) 0.000 0.000 0.000

loop_
_atom_type_symbol
_atom_type_description
_atom_type_scat_dispersion_real
_atom_type_scat_dispersion_imag
_atom_type_scat_source
C C 0.0033 0.0016 'International Tables Vol C Tables 4.2.6.8 and 6.1.1.4'
H H 0.0000 0.0000 'International Tables Vol C Tables 4.2.6.8 and 6.1.1.4'
N N 0.0061 0.0033 'International Tables Vol C Tables 4.2.6.8 and 6.1.1.4'
I I -0.4742 1.8119 'International Tables Vol C Tables 4.2.6.8 and 6.1.1.4'
Pb Pb -3.3944 10.1111 'International Tables Vol C Tables 4.2.6.8 and 6.1.1.4'

loop_
_geom_angle_atom_site_label_1
_geom_angle_atom_site_label_2
_geom_angle_atom_site_label_3
_geom_angle
_geom_angle_site_symmetry_1
_geom_angle_site_symmetry_3
I2 Pb I1 89.5(2) 1_556 3_655
I2 Pb I1 89.5(2) 1_556 3
I1 Pb I1 179.1(4) 3_655 3
I2 Pb I1 89.5(2) 1_556 1_565
I1 Pb I1 89.996(4) 3_655 1_565
I1 Pb I1 89.996(4) 3 1_565
I2 Pb I1 89.5(2) 1_556 .
I1 Pb I1 89.996(4) 3_655 .
I1 Pb I1 89.996(5) 3 .
I1 Pb I1 179.1(4) 1_565 .
I2 Pb I2 180.000(1) 1_556 .
I1 Pb I2 90.5(2) 3_655 .
I1 Pb I2 90.5(2) 3 .
I1 Pb I2 90.5(2) 1_565 .
I1 Pb I2 90.5(2) . .
Pb I1 Pb 179.1(4) . 1_545
Pb I2 Pb 180.0 1_554 .

loop_
_geom_bond_atom_site_label_1
_geom_bond_atom_site_label_2
_geom_bond_distance
_geom_bond_site_symmetry_2
Pb I2 3.103(3) 1_556
Pb I1 3.1559(10) 3_655
Pb I1 3.1559(10) 3
Pb I1 3.1559(10) 1_565
Pb I1 3.1559(10) .
Pb I2 3.213(3) .
I1 Pb 3.1559(10) 1_545
I2 Pb 3.103(3) 1_554
C N 1.39(4) .
